data_4111982
loop_
_publ_author_name
'Matthijs K. J. ter Wiel'
'Richard A. van Delden'
'Auke Meetsma'
'Ben L. Feringa'

_publ_contact_author_address
;
     Crystal Structure Center,
     Inorganic Solid State Chemistry Laboratory
     Chemical Physics,
     Materials Science Center,
     Groningen University,
     Nijenborgh 4,
     NL-9747 AG Groningen,
     The Netherlands.
;
_publ_contact_author_email A.Meetsma@rug.nl
_publ_contact_author_fax '+31 50 3634441'
_publ_contact_author_name
;
   Drs. A. Meetsma
;
_publ_contact_author_phone '+31 50 3634368'
_publ_section_title
;
 Light-Driven Molecular Motors: Stepwise Thermal Helix Inversion during
 Unidirectional Rotation of Sterically Overcrowded Biphenanthrylidenes
;
_journal_name_full 'Journal of the American Chemical Society'
_journal_page_first 14208
_journal_page_last 14222
_journal_paper_doi 10.1021/ja052201e
_journal_volume 127
_journal_year 2005
_chemical_compound_source 'see text'
_chemical_formula_moiety 'C34 H36'
_chemical_formula_sum 'C34 H36'
_chemical_formula_weight 444.66
_chemical_name_systematic ' ?'
_space_group_IT_number 15
_symmetry_cell_setting monoclinic
_symmetry_Int_Tables_number 15
_symmetry_space_group_name_Hall '-C 2yc'
_symmetry_space_group_name_H-M 'C 1 2/c 1'
_atom_sites_solution_hydrogens difmap
_atom_sites_solution_primary direct
_atom_sites_solution_secondary direct
_audit_creation_date '2003-08-25  08:46:24'
_audit_creation_method
;
 PLATON <TABLE ACC> option 
 SHELXL97-2 & Manual Editing 
;
_cell_angle_alpha 90
_cell_angle_beta 112.187(1)
_cell_angle_gamma 90
_cell_formula_units_Z 4
_cell_length_a 18.841(1)
_cell_length_b 6.9763(4)
_cell_length_c 20.604(1)
_cell_measurement_reflns_used 5236
_cell_measurement_temperature 100(1)
_cell_measurement_theta_max 27.48
_cell_measurement_theta_min 2.33
_cell_volume 2507.7(2)
_computing_cell_refinement 'SAINT, Bruker Version 6.02A, 2000'
_computing_data_collection 'SMART, Bruker Version 5.624, 2001'
_computing_data_reduction 'XPREP, Bruker Version 5.1/NT, 2000'
_computing_molecular_graphics
;
 PLUTO (Meetsma, 2003) 
 PLATON (Spek, 1994)
;
_computing_publication_material 'PLATON (Spek, 1990)'
_computing_structure_refinement 'SHELXL-97 (Sheldrick, 1997)'
_computing_structure_solution
;
 SIR-97 (Altomare et al., 1997)
;
_diffrn_ambient_temperature 100(1)
_diffrn_detector_area_resol_mean '4096x4096 / 62x62 (binned 512)'
_diffrn_measured_fraction_theta_full 0.999
_diffrn_measured_fraction_theta_max 0.999
_diffrn_measurement_device_type
;
  Bruker Smart Apex 
;
_diffrn_measurement_method 'phi and omega scans'
_diffrn_radiation_detector
;
  CCD area-detector
;
_diffrn_radiation_monochromator 'parallel mounted graphite'
_diffrn_radiation_source 'fine focus sealed Siemens Mo tube '
_diffrn_radiation_type MoK\a
_diffrn_radiation_wavelength 0.71073
_diffrn_reflns_av_R_equivalents 0.0159
_diffrn_reflns_av_sigmaI/netI 0.0211
_diffrn_reflns_limit_h_max 23
_diffrn_reflns_limit_h_min -23
_diffrn_reflns_limit_k_max 8
_diffrn_reflns_limit_k_min -8
_diffrn_reflns_limit_l_max 25
_diffrn_reflns_limit_l_min -25
_diffrn_reflns_number 9699
_diffrn_reflns_reduction_process
;
 Intensity data were corrected for Lorentz and polarization
  effects, decay and absorption and reduced to F~o~^2^
  using SAINT (Bruker, 2000) and SADABS (Sheldrick, 2001)
;
_diffrn_reflns_theta_full 25.00
_diffrn_reflns_theta_max 26.37
_diffrn_reflns_theta_min 2.33
_exptl_absorpt_coefficient_mu 0.066
_exptl_absorpt_correction_T_max 0.973
_exptl_absorpt_correction_T_min 0.928
_exptl_absorpt_correction_type multi-scan
_exptl_absorpt_process_details '(SADABS, Sheldrick, Bruker, 2000))'
_exptl_crystal_colour colorless
_exptl_crystal_density_diffrn 1.178
_exptl_crystal_description block
_exptl_crystal_F_000 960
_exptl_crystal_size_max 0.42
_exptl_crystal_size_mid 0.39
_exptl_crystal_size_min 0.35
_refine_diff_density_max 0.402
_refine_diff_density_min -0.225
_refine_diff_density_rms 0.045
_refine_ls_extinction_method none
_refine_ls_goodness_of_fit_ref 1.060
_refine_ls_hydrogen_treatment refall
_refine_ls_matrix_type full
_refine_ls_number_parameters 226
_refine_ls_number_reflns 2572
_refine_ls_number_restraints 0
_refine_ls_restrained_S_all 1.060
_refine_ls_R_factor_all 0.0503
_refine_ls_R_factor_gt 0.0465
_refine_ls_shift/su_max 0.000
_refine_ls_shift/su_mean 0.000
_refine_ls_structure_factor_coef Fsqd
_refine_ls_weighting_details 'calc w=1/[\s^2^(Fo^2^)+(0.0758P)^2^+1.8090P] where P=(Fo^2^+2Fc^2^)/3'
_refine_ls_weighting_scheme calc
_refine_ls_wR_factor_gt 0.1291
_refine_ls_wR_factor_ref 0.1331
_reflns_number_gt 2300
_reflns_number_total 2572
_reflns_threshold_expression I>2\s(I)
_cod_data_source_file ja052201esi20050406_083237.cif
_cod_data_source_block global
_cod_original_sg_symbol_H-M 'C 2/c'
_cod_database_code 4111982
_vrn_publ_code_void_volume 0.0
_vrn_publ_code_frame_time_sec 10.0
_vrn_publ_code_meas_time_hour 8.0

loop_
_symmetry_equiv_pos_as_xyz
x,y,z
-x,y,1/2-z
-x,-y,-z
x,-y,1/2+z
1/2+x,1/2+y,z
1/2-x,1/2+y,1/2-z
1/2-x,1/2-y,-z
1/2+x,1/2-y,1/2+z

loop_
_atom_site_aniso_label
_atom_site_aniso_U_11
_atom_site_aniso_U_22
_atom_site_aniso_U_33
_atom_site_aniso_U_23
_atom_site_aniso_U_13
_atom_site_aniso_U_12
C1 0.0183(6) 0.0167(5) 0.0207(6) -0.0001(4) 0.0060(5) 0.0008(4)
C2 0.0177(6) 0.0291(7) 0.0203(6) -0.0001(5) 0.0064(5) 0.0009(5)
C3 0.0333(7) 0.0337(8) 0.0278(7) 0.0056(6) 0.0117(6) -0.0023(6)
C4 0.0264(7) 0.0229(7) 0.0312(7) 0.0031(5) 0.0111(5) 0.0004(5)
C5 0.0224(6) 0.0217(6) 0.0239(6) -0.0021(5) 0.0109(5) -0.0001(5)
C6 0.0240(6) 0.0241(6) 0.0303(7) -0.0037(5) 0.0137(5) -0.0048(5)
C7 0.0167(6) 0.0301(7) 0.0271(7) -0.0060(5) 0.0082(5) -0.0039(5)
C8 0.0177(6) 0.0262(6) 0.0210(6) -0.0053(5) 0.0079(5) -0.0002(5)
C9 0.0170(6) 0.0320(7) 0.0217(6) -0.0046(5) 0.0052(5) 0.0012(5)
C10 0.0228(6) 0.0295(7) 0.0203(6) -0.0018(5) 0.0060(5) 0.0048(5)
C11 0.0250(7) 0.0244(7) 0.0259(7) 0.0000(5) 0.0094(5) 0.0009(5)
C12 0.0178(6) 0.0240(6) 0.0246(6) -0.0029(5) 0.0067(5) -0.0009(5)
C13 0.0172(6) 0.0224(6) 0.0193(6) -0.0038(5) 0.0073(5) 0.0001(4)
C14 0.0177(6) 0.0216(6) 0.0202(6) -0.0037(5) 0.0075(5) -0.0006(4)
C15 0.0254(7) 0.0333(7) 0.0257(7) -0.0010(5) 0.0070(5) 0.0081(6)
C16 0.0319(8) 0.0436(9) 0.0291(8) -0.0084(7) 0.0067(6) 0.0079(7)
C17 0.0278(7) 0.0355(8) 0.0282(7) 0.0030(6) 0.0055(6) 0.0060(6)

loop_
_atom_site_label
_atom_site_type_symbol
_atom_site_thermal_displace_type
_atom_site_fract_x
_atom_site_fract_y
_atom_site_fract_z
_atom_site_occupancy
_atom_site_U_iso_or_equiv
C1 C Uani 0.02689(7) 0.44475(16) 0.23602(6) 1.000 0.0190(3)
C2 C Uani 0.00918(7) 0.45487(19) 0.15787(6) 1.000 0.0226(4)
C3 C Uani 0.04087(8) 0.6436(2) 0.13990(7) 1.000 0.0316(4)
C4 C Uani 0.08910(8) 0.75969(19) 0.20508(7) 1.000 0.0268(4)
C5 C Uani 0.14223(7) 0.63069(18) 0.26061(7) 1.000 0.0220(3)
C6 C Uani 0.22099(7) 0.67140(19) 0.29533(7) 1.000 0.0251(4)
C7 C Uani 0.26693(7) 0.54945(19) 0.34572(7) 1.000 0.0247(4)
C8 C Uani 0.23743(7) 0.37822(18) 0.36237(6) 1.000 0.0215(3)
C9 C Uani 0.28495(7) 0.24859(19) 0.41350(7) 1.000 0.0242(4)
C10 C Uani 0.25793(7) 0.08062(19) 0.42915(6) 1.000 0.0248(4)
C11 C Uani 0.17942(7) 0.03460(19) 0.39212(7) 1.000 0.0252(4)
C12 C Uani 0.13157(7) 0.15648(18) 0.34301(7) 1.000 0.0225(3)
C13 C Uani 0.15830(7) 0.33371(17) 0.32704(6) 1.000 0.0195(3)
C14 C Uani 0.11064(7) 0.46719(17) 0.27711(6) 1.000 0.0197(3)
C15 C Uani 0.04438(8) 0.2773(2) 0.13639(7) 1.000 0.0289(4)
C16 C Uani 0.01385(9) 0.2426(3) 0.05805(8) 1.000 0.0363(5)
C17 C Uani 0.30930(8) -0.0540(2) 0.48424(8) 1.000 0.0320(4)
H2 H Uiso -0.04695 0.45367 0.13270 1.00(3) 0.0194(8)
H3 H Uiso -0.00253 0.73202 0.11118 1.00(4) 0.0505(12)
H3' H Uiso 0.07559 0.60988 0.11269 1.00(4) 0.0469(11)
H4 H Uiso 0.11720 0.85816 0.19301 1.00(3) 0.0322(9)
H4' H Uiso 0.05367 0.82393 0.22642 1.00(4) 0.0389(10)
H6 H Uiso 0.24278 0.79103 0.28520 1.00(3) 0.0288(9)
H7 H Uiso 0.32101 0.57708 0.37123 1.00(3) 0.0308(10)
H9 H Uiso 0.33912 0.28826 0.43738 1.00(4) 0.0346(10)
H11 H Uiso 0.15856 -0.09107 0.40239 1.00(3) 0.0281(9)
H12 H Uiso 0.07797 0.12213 0.31715 1.00(3) 0.0215(9)
H15 H Uiso 0.03301 0.15941 0.15786 1.00(3) 0.0317(9)
H15' H Uiso 0.10254 0.29544 0.15486 1.00(4) 0.0394(10)
H16 H Uiso -0.04164 0.21192 0.04058 1.00(4) 0.0467(12)
H16' H Uiso 0.02273 0.36331 0.03174 1.00(4) 0.0626(12)
H16" H Uiso 0.04088 0.13021 0.04752 1.00(4) 0.0384(10)
H17 H Uiso 0.36365 -0.00860 0.49957 1.00(4) 0.0472(11)
H17' H Uiso 0.30491 -0.18944 0.46723 1.00(4) 0.0475(11)
H17" H Uiso 0.29534 -0.05514 0.52581 1.00(4) 0.0515(11)

loop_
_atom_type_symbol
_atom_type_description
_atom_type_scat_dispersion_real
_atom_type_scat_dispersion_imag
_atom_type_scat_source
H H 0.0000 0.0000 'International Tables Vol C Tables 4.2.6.8 and 6.1.1.4'
C C 0.0033 0.0016 'International Tables Vol C Tables 4.2.6.8 and 6.1.1.4'

loop_
_geom_angle_atom_site_label_1
_geom_angle_atom_site_label_2
_geom_angle_atom_site_label_3
_geom_angle
_geom_angle_site_symmetry_1
_geom_angle_publ_flag
C2 C1 C14 111.05(11) . no
C1 C1 C2 123.82(12) 2_555 no
C1 C1 C14 124.42(11) 2_555 no
C1 C2 C3 110.08(10) . no
C1 C2 C15 108.67(10) . no
C3 C2 C15 111.54(11) . no
C2 C3 C4 113.17(11) . no
C3 C4 C5 110.72(11) . no
C4 C5 C6 122.42(12) . no
C4 C5 C14 117.08(12) . no
C6 C5 C14 120.50(12) . no
C5 C6 C7 120.14(12) . no
C6 C7 C8 121.04(13) . no
C7 C8 C9 121.51(12) . no
C7 C8 C13 119.46(11) . no
C9 C8 C13 119.03(12) . no
C8 C9 C10 122.37(13) . no
C9 C10 C11 118.21(12) . no
C9 C10 C17 121.46(12) . no
C11 C10 C17 120.33(12) . no
C10 C11 C12 121.21(12) . no
C11 C12 C13 121.36(13) . no
C8 C13 C12 117.76(11) . no
C8 C13 C14 118.60(11) . no
C12 C13 C14 123.64(12) . no
C1 C14 C5 114.04(11) . no
C1 C14 C13 125.75(11) . no
C5 C14 C13 120.14(12) . no
C2 C15 C16 113.68(12) . no
C1 C2 H2 108.66 . no
C3 C2 H2 108.38 . no
C15 C2 H2 109.46 . no
C2 C3 H3 110.93 . no
C2 C3 H3' 108.40 . no
C4 C3 H3 105.60 . no
C4 C3 H3' 107.85 . no
H3 C3 H3' 110.85 . no
C3 C4 H4 110.74 . no
C3 C4 H4' 109.72 . no
C5 C4 H4 110.70 . no
C5 C4 H4' 106.76 . no
H4 C4 H4' 108.07 . no
C5 C6 H6 120.32 . no
C7 C6 H6 119.47 . no
C6 C7 H7 121.33 . no
C8 C7 H7 117.63 . no
C8 C9 H9 115.68 . no
C10 C9 H9 121.95 . no
C10 C11 H11 119.30 . no
C12 C11 H11 119.48 . no
C11 C12 H12 120.51 . no
C13 C12 H12 118.11 . no
C2 C15 H15 110.32 . no
C2 C15 H15' 108.02 . no
C16 C15 H15 106.43 . no
C16 C15 H15' 109.79 . no
H15 C15 H15' 108.49 . no
C15 C16 H16 110.20 . no
C15 C16 H16' 110.62 . no
C15 C16 H16" 109.65 . no
H16 C16 H16' 109.74 . no
H16 C16 H16" 107.74 . no
H16' C16 H16" 108.85 . no
C10 C17 H17 109.22 . no
C10 C17 H17' 112.31 . no
C10 C17 H17" 110.64 . no
H17 C17 H17' 110.39 . no
H17 C17 H17" 107.74 . no
H17' C17 H17" 106.42 . no

loop_
_geom_bond_atom_site_label_1
_geom_bond_atom_site_label_2
_geom_bond_distance
_geom_bond_site_symmetry_2
_geom_bond_publ_flag
C1 C2 1.5177(16) . no
C1 C14 1.4907(19) . no
C1 C1 1.3414(19) 2_555 no
C2 C3 1.547(2) . no
C2 C15 1.547(2) . no
C3 C4 1.5374(19) . no
C4 C5 1.5020(19) . no
C5 C6 1.412(2) . no
C5 C14 1.3870(18) . no
C6 C7 1.3683(19) . no
C7 C8 1.4134(19) . no
C8 C9 1.4202(18) . no
C8 C13 1.4246(19) . no
C9 C10 1.3639(19) . no
C10 C11 1.4216(19) . no
C10 C17 1.5091(19) . no
C11 C12 1.3677(19) . no
C12 C13 1.4198(18) . no
C13 C14 1.4262(17) . no
C15 C16 1.514(2) . no
C2 H2 0.9865 . no
C3 H3 1.0168 . no
C3 H3' 1.0366 . no
C4 H4 0.9558 . no
C4 H4' 1.0303 . no
C6 H6 0.9866 . no
C7 H7 0.9732 . no
C9 H9 0.9905 . no
C11 H11 1.0152 . no
C12 H12 0.9771 . no
C15 H15 0.9948 . no
C15 H15' 1.0231 . no
C16 H16 0.9921 . no
C16 H16' 1.0486 . no
C16 H16" 1.0023 . no
C17 H17 1.0022 . no
C17 H17' 1.0003 . no
C17 H17" 0.9864 . no

loop_
_geom_contact_atom_site_label_1
_geom_contact_atom_site_label_2
_geom_contact_distance
_geom_contact_site_symmetry_2
_geom_contact_publ_flag
C1 C12 3.4551(19) 2_555 no
C2 C12 3.3660(19) 2_555 no
C2 C13 3.393(2) 2_555 no
C5 C15 3.5304(19) . no
C6 C11 3.4915(19) 1_565 no
C11 C6 3.4915(19) 1_545 no
C12 C1 3.4551(19) 2_555 no
C12 C15 3.598(2) 2_555 no
C12 C2 3.3660(19) 2_555 no
C13 C2 3.393(2) 2_555 no
C15 C12 3.598(2) 2_555 no
C15 C5 3.5304(19) . no
C1 H12 2.7516 . no
C1 H4' 2.7141 . no
C1 H12 2.9214 2_555 no
C2 H12 2.9980 2_555 no
C3 H16' 2.8864 . no
C4 H15 3.0105 1_565 no
C5 H15' 3.0897 . no
C7 H4 2.9154 6_545 no
C7 H15' 3.0026 6_555 no
C7 H17' 2.9572 1_565 no
C8 H17" 2.8787 7_556 no
C9 H3' 3.0336 6_545 no
C12 H15 3.0942 2_555 no
C12 H2 2.7737 2_555 no
C13 H2 2.6654 2_555 no
C14 H2 2.5664 2_555 no
C14 H15' 2.7410 . no
C15 H12 3.0114 2_555 no
C15 H7 2.9510 6_545 no
C16 H3' 2.8630 . no
H2 H16 2.5691 . no
H2 C12 2.7737 2_555 no
H2 C13 2.6654 2_555 no
H2 C14 2.5664 2_555 no
H3' C16 2.8630 . no
H3' H15' 2.3434 . no
H3' H16' 2.3405 . no
H3' C9 3.0336 6_555 no
H3' H9 2.5391 6_555 no
H4 H6 2.4559 . no
H4 H15 2.5670 1_565 no
H4 C7 2.9154 6_555 no
H4 H7 2.5697 6_555 no
H4' C1 2.7141 . no
H4' H4' 2.5531 2_555 no
H6 H4 2.4559 . no
H7 H9 2.3838 . no
H7 C15 2.9510 6_555 no
H7 H4 2.5697 6_545 no
H7 H15' 2.2954 6_555 no
H7 H16" 2.5340 6_555 no
H9 H7 2.3838 . no
H9 H17 2.3869 . no
H9 H3' 2.5391 6_545 no
H9 H16 2.4414 8_555 no
H12 C1 2.7516 . no
H12 C1 2.9214 2_555 no
H12 C2 2.9980 2_555 no
H12 C15 3.0114 2_555 no
H12 H15 2.3491 2_555 no
H15 C4 3.0105 1_545 no
H15 H4 2.5670 1_545 no
H15 C12 3.0942 2_555 no
H15 H12 2.3491 2_555 no
H15' C5 3.0897 . no
H15' C14 2.7410 . no
H15' H3' 2.3434 . no
H15' C7 3.0026 6_545 no
H15' H7 2.2954 6_545 no
H16 H2 2.5691 . no
H16 H9 2.4414 8_454 no
H16' C3 2.8864 . no
H16' H3' 2.3405 . no
H16' H16' 2.2881 3_565 no
H16" H7 2.5340 6_545 no
H17 H9 2.3869 . no
H17' C7 2.9572 1_545 no
H17" C8 2.8787 7_556 no

loop_
_geom_torsion_atom_site_label_1
_geom_torsion_atom_site_label_2
_geom_torsion_atom_site_label_3
_geom_torsion_atom_site_label_4
_geom_torsion
_geom_torsion_site_symmetry_1
_geom_torsion_site_symmetry_3
_geom_torsion_site_symmetry_4
_geom_torsion_publ_flag
C14 C1 C2 C3 -55.37(14) . . . no
C14 C1 C2 C15 67.06(13) . . . no
C1 C1 C2 C3 115.34(13) 2_555 . . no
C1 C1 C2 C15 -122.23(13) 2_555 . . no
C2 C1 C14 C5 53.93(14) . . . no
C2 C1 C14 C13 -122.96(13) . . . no
C1 C1 C14 C5 -116.71(13) 2_555 . . no
C1 C1 C14 C13 66.39(17) 2_555 . . no
C2 C1 C1 C2 -173.58(11) . 2_555 2_555 no
C2 C1 C1 C14 -4.10(18) . 2_555 2_555 no
C14 C1 C1 C2 -4.10(18) . 2_555 2_555 no
C14 C1 C1 C14 165.37(11) . 2_555 2_555 no
C1 C2 C3 C4 6.44(17) . . . no
C15 C2 C3 C4 -114.28(13) . . . no
C1 C2 C15 C16 164.89(13) . . . no
C3 C2 C15 C16 -73.57(16) . . . no
C2 C3 C4 C5 43.38(17) . . . no
C3 C4 C5 C6 131.24(14) . . . no
C3 C4 C5 C14 -48.94(17) . . . no
C4 C5 C6 C7 179.80(13) . . . no
C14 C5 C6 C7 0.0(2) . . . no
C4 C5 C14 C1 0.07(16) . . . no
C4 C5 C14 C13 177.16(12) . . . no
C6 C5 C14 C1 179.90(12) . . . no
C6 C5 C14 C13 -3.02(19) . . . no
C5 C6 C7 C8 2.1(2) . . . no
C6 C7 C8 C9 178.62(13) . . . no
C6 C7 C8 C13 -1.2(2) . . . no
C7 C8 C9 C10 -178.48(13) . . . no
C13 C8 C9 C10 1.3(2) . . . no
C7 C8 C13 C12 177.31(12) . . . no
C7 C8 C13 C14 -1.81(18) . . . no
C9 C8 C13 C12 -2.50(18) . . . no
C9 C8 C13 C14 178.38(12) . . . no
C8 C9 C10 C11 0.6(2) . . . no
C8 C9 C10 C17 -179.34(12) . . . no
C9 C10 C11 C12 -1.2(2) . . . no
C17 C10 C11 C12 178.67(13) . . . no
C10 C11 C12 C13 0.0(2) . . . no
C11 C12 C13 C8 1.89(19) . . . no
C11 C12 C13 C14 -179.04(13) . . . no
C8 C13 C14 C1 -179.40(12) . . . no
C8 C13 C14 C5 3.88(18) . . . no
C12 C13 C14 C1 1.5(2) . . . no
C12 C13 C14 C5 -175.18(12) . . . no
